data_7132504
loop_
_publ_author_name
'Himmelbauer, Daniel'
'M&#xfc;ller, Fabian'
'Schweinzer, Clara'
'Casas, Fernando'
'Pribanic, Bruno'
'Le Corre, Gr&#xe9;goire'
'Th&#xf6;ny, Debora'
'Trincado, Monica'
'Gr&#xfc;tzmacher, Hansj&#xf6;rg'

_publ_section_title
;
 Selective dehydrogenation of ammonia borane to polycondensated BN rings
 catalysed by ruthenium olefin complexes.
;
_journal_issue 7
_journal_name_full 'Chemical communications (Cambridge, England)'
_journal_page_first 885
_journal_page_last 888
_journal_paper_doi 10.1039/d3cc05709g
_journal_volume 60
_journal_year 2024
_chemical_formula_moiety 'C64 H52 N4 Ru2, 3(C4 H8 O)'
_chemical_formula_sum 'C76 H76 N4 O3 Ru2'
_chemical_formula_weight 1295.54
_chemical_name_systematic '[Ru2(trop2dae)(trop2dad)]x3(THF)'
_space_group_crystal_system monoclinic
_space_group_IT_number 14
_space_group_name_Hall '-P 2yn'
_space_group_name_H-M_alt 'P 1 21/n 1'
_atom_sites_solution_hydrogens geom
_atom_sites_solution_primary dual
_audit_block_doi 10.5517/ccdc.csd.cc28s6cn
_audit_creation_date 2021-09-08
_audit_creation_method
;
Olex2 1.3
(compiled 2020.11.12 svn.r5f609507 for OlexSys, GUI svn.r6272)
;
_audit_update_record
;
2021-11-19 deposited with the CCDC.	2023-12-15 downloaded from the CCDC.
;
_cell_angle_alpha 90
_cell_angle_beta 91.9100(10)
_cell_angle_gamma 90
_cell_formula_units_Z 4
_cell_length_a 10.47460(10)
_cell_length_b 23.4500(2)
_cell_length_c 23.6481(2)
_cell_measurement_reflns_used 44039
_cell_measurement_temperature 100(2)
_cell_measurement_theta_max 28.6730
_cell_measurement_theta_min 1.7360
_cell_volume 5805.44(9)
_computing_cell_refinement 'CrysAlisPro 1.171.40.16b (Rigaku OD, 2018)'
_computing_data_collection 'CrysAlisPro 1.171.40.16b (Rigaku OD, 2018)'
_computing_data_reduction 'CrysAlisPro 1.171.40.16b (Rigaku OD, 2018)'
_computing_molecular_graphics 'Olex2 1.3 (Dolomanov et al., 2009)'
_computing_publication_material 'Olex2 1.3 (Dolomanov et al., 2009)'
_computing_structure_refinement 'SHELXL 2018/3 (Sheldrick, 2015)'
_computing_structure_solution 'SHELXT 2018/2 (Sheldrick, 2018)'
_diffrn_ambient_temperature 100.00
_diffrn_detector 'CCD plate'
_diffrn_measured_fraction_theta_full 1.000
_diffrn_measured_fraction_theta_max 1.000
_diffrn_measurement_details
;
List of Runs (angles in degrees, time in seconds):

  # Type    Start    End  Width  t~exp~   \w     \q     \k     \f   Frames
#--------------------------------------------------------------------------
  1  \w    -62.35 143.40   0.25   89.93    --  -23.61  73.75-130.74  823
  2  \w    -62.35 143.40   0.25   89.93    --  -23.61  73.75  76.26  823
  3  \w    -62.35 143.40   0.25   89.93    --  -23.61  73.75 -25.74  823
  4  \w    -62.35 143.40   0.25   89.93    --  -23.61  73.75  25.26  823
;
_diffrn_measurement_device 'abstract diffractometer'
_diffrn_measurement_device_type 'Saxi-CrysAlisPro-abstract goniometer imported SAXI images'
_diffrn_measurement_method '\w scans'
_diffrn_orient_matrix_type 'CrysAlisPro convention (1999,Acta A55,543-557)'
_diffrn_orient_matrix_UB_11 0.0394262000
_diffrn_orient_matrix_UB_12 0.0158703000
_diffrn_orient_matrix_UB_13 0.0192335000
_diffrn_orient_matrix_UB_21 -0.0538363000
_diffrn_orient_matrix_UB_22 0.0061464000
_diffrn_orient_matrix_UB_23 0.0163601000
_diffrn_orient_matrix_UB_31 0.0117295000
_diffrn_orient_matrix_UB_32 -0.0250146000
_diffrn_orient_matrix_UB_33 0.0162061000
_diffrn_radiation_monochromator graphite
_diffrn_radiation_probe x-ray
_diffrn_radiation_type 'Mo K\a'
_diffrn_radiation_wavelength 0.71073
_diffrn_reflns_av_R_equivalents 0.0677
_diffrn_reflns_av_unetI/netI 0.0374
_diffrn_reflns_Laue_measured_fraction_full 1.000
_diffrn_reflns_Laue_measured_fraction_max 1.000
_diffrn_reflns_limit_h_max 13
_diffrn_reflns_limit_h_min -13
_diffrn_reflns_limit_k_max 29
_diffrn_reflns_limit_k_min -29
_diffrn_reflns_limit_l_max 29
_diffrn_reflns_limit_l_min -29
_diffrn_reflns_number 81371
_diffrn_reflns_point_group_measured_fraction_full 1.000
_diffrn_reflns_point_group_measured_fraction_max 1.000
_diffrn_reflns_theta_full 25.242
_diffrn_reflns_theta_max 26.372
_diffrn_reflns_theta_min 1.723
_diffrn_source 'fine-focus sealed X-ray tube'
_diffrn_source_type 'Enhance (Mo) X-ray Source'
_exptl_absorpt_coefficient_mu 0.577
_exptl_absorpt_correction_T_max 1.00000
_exptl_absorpt_correction_T_min 0.96180
_exptl_absorpt_correction_type multi-scan
_exptl_absorpt_process_details
;
CrysAlisPro 1.171.40.16b (Rigaku Oxford Diffraction, 2018)
Empirical absorption correction using spherical harmonics,
 implemented in SCALE3 ABSPACK scaling algorithm.
;
_exptl_crystal_colour red
_exptl_crystal_colour_primary colourless
_exptl_crystal_density_diffrn 1.482
_exptl_crystal_description irregular
_exptl_crystal_F_000 2688
_exptl_crystal_size_max 0.35
_exptl_crystal_size_mid 0.06
_exptl_crystal_size_min 0.05
_refine_diff_density_max 0.877
_refine_diff_density_min -0.458
_refine_diff_density_rms 0.104
_refine_ls_extinction_method none
_refine_ls_goodness_of_fit_ref 1.064
_refine_ls_hydrogen_treatment constr
_refine_ls_matrix_type full
_refine_ls_number_parameters 766
_refine_ls_number_reflns 11859
_refine_ls_number_restraints 0
_refine_ls_restrained_S_all 1.064
_refine_ls_R_factor_all 0.0543
_refine_ls_R_factor_gt 0.0411
_refine_ls_shift/su_max 0.003
_refine_ls_shift/su_mean 0.000
_refine_ls_structure_factor_coef Fsqd
_refine_ls_weighting_details 'w=1/[\s^2^(Fo^2^)+(0.0463P)^2^+8.4570P] where P=(Fo^2^+2Fc^2^)/3'
_refine_ls_weighting_scheme calc
_refine_ls_wR_factor_gt 0.0902
_refine_ls_wR_factor_ref 0.0953
_reflns_Friedel_coverage 0.000
_reflns_number_gt 9857
_reflns_number_total 11859
_reflns_threshold_expression 'I > 2\s(I)'
_cod_data_source_file d3cc05709g2.cif
_cod_data_source_block finalrun074
_cod_depositor_comments 'Adding full bibliography for 7132504.cif.'
_cod_database_code 7132504
_shelx_shelxl_version_number 2018/3
_chemical_oxdiff_formula C76H76N4O3Ru2
_shelx_space_group_comment
;
The symmetry employed for this shelxl refinement is uniquely defined
by the following loop, which should always be used as a source of
symmetry information in preference to the above space-group names.
They are only intended as comments.
;
_shelx_estimated_absorpt_t_max 0.972
_shelx_estimated_absorpt_t_min 0.824
_reflns_odcompleteness_completeness 99.98
_reflns_odcompleteness_iscentric 1
_reflns_odcompleteness_theta 26.32
_olex2_refinement_description
;
1. Fixed Uiso
 At 1.2 times of:
  All C(H) groups, All C(H,H) groups, All C(H,H,H,H) groups, All N(H) groups
2. Uiso/Uaniso restraints and constraints
: with sigma of 0.1 and sigma for terminal atoms of 0.2
3. Others
 Sof(H75C)=Sof(H75D)=Sof(C76B)=Sof(H76C)=Sof(H76D)=1-FVAR(1)
 Sof(H75A)=Sof(H75B)=Sof(C76A)=Sof(H76A)=Sof(H76B)=FVAR(1)
4.a Ternary CH refined with riding coordinates:
 N1(H1), N2(H2), C52(H52), C51(H51), C5(H5), C37(H37), C36(H36), C4(H4),
 C63(H63), C33(H33), C48(H48), C16(H16), C1(H1A), C64(H64)
4.b Secondary CH2 refined with riding coordinates:
 C32(H32A,H32B), C31(H31A,H31B), C72(H72A,H72B), C69(H69A,H69B), C71(H71A,
 H71B), C70(H70A,H70B), C74(H74A,H74B), C65(H65A,H65B), C66(H66A,H66B),
 C67(H67A,H67B), C75(H75A,H75B), C75(H75C,H75D), C68(H68A,H68B), C76A(H76A,
 H76B), C73(H73A,H73B), C76B(H76C,H76D)
4.c Aromatic/amide H refined with riding coordinates:
 C62(H62), C15(H15), C40(H40), C42(H42), C11(H11), C55(H55), C12(H12),
 C57(H57), C56(H56), C61(H61), C10(H10), C43(H43), C41(H41), C60(H60), C19(H19),
  C23(H23), C58(H58), C14(H14), C8(H8), C59(H59), C47(H47), C13(H13), C20(H20),
 C26(H26), C44(H44), C30(H30), C46(H46), C45(H45), C9(H9), C25(H25), C24(H24),
 C29(H29), C27(H27), C28(H28)
;
_olex2_submission_special_instructions 'No special instructions were received'
_oxdiff_exptl_absorpt_empirical_details
;
Empirical correction (ABSPACK) includes:
- Absorption correction using spherical harmonics
- Frame scaling
- Detector area scaling
;
_oxdiff_exptl_absorpt_empirical_full_max 1.061
_oxdiff_exptl_absorpt_empirical_full_min 0.947

loop_
_space_group_symop_operation_xyz
'x, y, z'
'-x+1/2, y+1/2, -z+1/2'
'-x, -y, -z'
'x-1/2, -y-1/2, z-1/2'

loop_
_atom_site_label
_atom_site_type_symbol
_atom_site_fract_x
_atom_site_fract_y
_atom_site_fract_z
_atom_site_U_iso_or_equiv
_atom_site_adp_type
_atom_site_occupancy
_atom_site_site_symmetry_order
_atom_site_calc_flag
_atom_site_refinement_flags_posn
_atom_site_refinement_flags_adp
_atom_site_refinement_flags_occupancy
_atom_site_disorder_assembly
_atom_site_disorder_group
Ru2 Ru 0.57866(2) 0.80671(2) 0.46454(2) 0.00766(7) Uani 1 1 d . . . . .
Ru1 Ru 0.43894(2) 0.77142(2) 0.55248(2) 0.00749(7) Uani 1 1 d . . . . .
N3 N 0.6013(2) 0.73442(10) 0.51597(10) 0.0093(5) Uani 1 1 d . . . . .
N1 N 0.2650(2) 0.81242(10) 0.57490(10) 0.0090(5) Uani 1 1 d . . . . .
H1 H 0.255227 0.845180 0.548037 0.011 Uiso 1 1 calc R U . . .
N2 N 0.3136(2) 0.69490(10) 0.56581(10) 0.0106(5) Uani 1 1 d . . . . .
H2 H 0.300303 0.677918 0.527278 0.013 Uiso 1 1 calc R U . . .
N4 N 0.3941(2) 0.77319(10) 0.46283(10) 0.0102(5) Uani 1 1 d . . . . .
O1 O 0.5783(3) 0.59165(11) 0.37609(12) 0.0354(7) Uani 1 1 d . . . . .
C52 C 0.5008(3) 0.88965(12) 0.45195(12) 0.0109(6) Uani 1 1 d . . . . .
H52 H 0.559385 0.920602 0.466005 0.013 Uiso 1 1 calc R U . . .
C51 C 0.5385(3) 0.86566(12) 0.39820(12) 0.0103(6) Uani 1 1 d . . . . .
H51 H 0.616565 0.883792 0.382876 0.012 Uiso 1 1 calc R U . . .
C6 C 0.4705(3) 0.88229(12) 0.62363(12) 0.0104(6) Uani 1 1 d . . . . .
C5 C 0.5294(3) 0.82622(12) 0.61228(12) 0.0104(6) Uani 1 1 d . . . . .
H5 H 0.623010 0.829687 0.606050 0.013 Uiso 1 1 calc R U . . .
C7 C 0.3417(3) 0.88954(13) 0.63568(12) 0.0111(6) Uani 1 1 d . . . . .
C37 C 0.7771(3) 0.80746(13) 0.44501(13) 0.0116(6) Uani 1 1 d . . . . .
H37 H 0.795410 0.830079 0.410363 0.014 Uiso 1 1 calc R U . . .
C54 C 0.2661(3) 0.86113(12) 0.45252(12) 0.0103(6) Uani 1 1 d . . . . .
C34 C 0.7895(3) 0.77029(13) 0.57327(13) 0.0102(6) Uani 1 1 d . . . . .
C62 C 0.1399(3) 0.87609(13) 0.46305(13) 0.0137(6) Uani 1 1 d . . . . .
H62 H 0.072793 0.850756 0.452048 0.016 Uiso 1 1 calc R U . . .
C15 C 0.2937(3) 0.94335(13) 0.64832(13) 0.0139(6) Uani 1 1 d . . . . .
H15 H 0.206133 0.947619 0.656612 0.017 Uiso 1 1 calc R U . . .
C40 C 0.8310(3) 0.75866(13) 0.62852(13) 0.0119(6) Uani 1 1 d . . . . .
H40 H 0.823986 0.720871 0.642549 0.014 Uiso 1 1 calc R U . . .
C42 C 0.8974(3) 0.85543(13) 0.64247(13) 0.0132(6) Uani 1 1 d . . . . .
H42 H 0.933999 0.884527 0.665799 0.016 Uiso 1 1 calc R U . . .
C11 C 0.4207(3) 0.72865(13) 0.72796(13) 0.0137(6) Uani 1 1 d . . . . .
H11 H 0.499281 0.708479 0.731254 0.016 Uiso 1 1 calc R U . . .
C36 C 0.7556(3) 0.84269(13) 0.49429(13) 0.0115(6) Uani 1 1 d . . . . .
H36 H 0.762798 0.884486 0.486640 0.014 Uiso 1 1 calc R U . . .
C4 C 0.4985(3) 0.77309(13) 0.63980(12) 0.0111(6) Uani 1 1 d . . . . .
H4 H 0.575535 0.748890 0.648043 0.013 Uiso 1 1 calc R U . . .
C55 C 0.2584(3) 0.79245(13) 0.32158(13) 0.0138(6) Uani 1 1 d . . . . .
H55 H 0.182861 0.772052 0.329794 0.017 Uiso 1 1 calc R U . . .
C49 C 0.3356(3) 0.81327(12) 0.36601(13) 0.0111(6) Uani 1 1 d . . . . .
C12 C 0.5475(3) 0.93146(13) 0.62242(13) 0.0141(6) Uani 1 1 d . . . . .
H12 H 0.634366 0.927974 0.612624 0.017 Uiso 1 1 calc R U . . .
C53 C 0.3663(3) 0.89962(12) 0.46600(12) 0.0109(6) Uani 1 1 d . . . . .
C63 C 0.5724(3) 0.71170(12) 0.46280(13) 0.0103(6) Uani 1 1 d . . . . .
H63 H 0.638000 0.689592 0.442206 0.012 Uiso 1 1 calc R U . . .
C39 C 0.8288(3) 0.71132(13) 0.49102(12) 0.0107(6) Uani 1 1 d . . . . .
C22 C 0.2512(3) 0.59876(13) 0.60194(14) 0.0142(6) Uani 1 1 d . . . . .
C57 C 0.3991(3) 0.83076(14) 0.25317(13) 0.0170(7) Uani 1 1 d . . . . .
H57 H 0.420913 0.836779 0.214963 0.020 Uiso 1 1 calc R U . . .
C33 C 0.7353(3) 0.72198(12) 0.53763(13) 0.0109(6) Uani 1 1 d . . . . .
H33 H 0.732780 0.687070 0.561854 0.013 Uiso 1 1 calc R U . . .
C56 C 0.2894(3) 0.80088(14) 0.26539(14) 0.0170(7) Uani 1 1 d . . . . .
H56 H 0.235643 0.786231 0.235660 0.020 Uiso 1 1 calc R U . . .
C50 C 0.4481(3) 0.84401(12) 0.35387(13) 0.0110(6) Uani 1 1 d . . . . .
C61 C 0.1105(3) 0.92738(13) 0.48933(13) 0.0156(7) Uani 1 1 d . . . . .
H61 H 0.024313 0.937086 0.496160 0.019 Uiso 1 1 calc R U . . .
C10 C 0.3289(3) 0.71962(14) 0.76793(13) 0.0168(7) Uani 1 1 d . . . . .
H10 H 0.343763 0.692266 0.797043 0.020 Uiso 1 1 calc R U . . .
C3 C 0.4006(3) 0.76689(13) 0.68264(13) 0.0120(6) Uani 1 1 d . . . . .
C48 C 0.2955(3) 0.80418(12) 0.42655(12) 0.0104(6) Uani 1 1 d . . . . .
H48 H 0.215354 0.780947 0.425484 0.012 Uiso 1 1 calc R U . . .
C35 C 0.8029(3) 0.82614(13) 0.55154(13) 0.0108(6) Uani 1 1 d . . . . .
C16 C 0.3523(3) 0.64547(12) 0.60311(13) 0.0122(6) Uani 1 1 d . . . . .
H16 H 0.357914 0.660354 0.642747 0.015 Uiso 1 1 calc R U . . .
C43 C 0.8589(3) 0.86761(13) 0.58697(13) 0.0113(6) Uani 1 1 d . . . . .
H43 H 0.870911 0.905036 0.572717 0.014 Uiso 1 1 calc R U . . .
C41 C 0.8825(3) 0.80079(14) 0.66386(13) 0.0149(6) Uani 1 1 d . . . . .
H41 H 0.907040 0.792309 0.701974 0.018 Uiso 1 1 calc R U . . .
C60 C 0.2089(3) 0.96393(14) 0.50531(14) 0.0172(7) Uani 1 1 d . . . . .
H60 H 0.190364 0.998443 0.524417 0.021 Uiso 1 1 calc R U . . .
C19 C 0.4113(3) 0.58891(13) 0.49307(14) 0.0164(7) Uani 1 1 d . . . . .
H19 H 0.439432 0.594144 0.455653 0.020 Uiso 1 1 calc R U . . .
C17 C 0.4808(3) 0.61978(12) 0.59136(13) 0.0129(6) Uani 1 1 d . . . . .
C2 C 0.2840(3) 0.79688(12) 0.68009(13) 0.0111(6) Uani 1 1 d . . . . .
C32 C 0.1834(3) 0.71413(13) 0.58215(13) 0.0126(6) Uani 1 1 d . . . . .
H32A H 0.178315 0.714093 0.623873 0.015 Uiso 1 1 calc R U . . .
H32B H 0.118140 0.687395 0.566528 0.015 Uiso 1 1 calc R U . . .
C1 C 0.2546(3) 0.83825(13) 0.63248(12) 0.0105(6) Uani 1 1 d . . . . .
H1A H 0.164837 0.851924 0.636249 0.013 Uiso 1 1 calc R U . . .
C23 C 0.5726(3) 0.61633(13) 0.63578(14) 0.0162(7) Uani 1 1 d . . . . .
H23 H 0.555018 0.632843 0.671374 0.019 Uiso 1 1 calc R U . . .
C58 C 0.4771(3) 0.85192(13) 0.29692(13) 0.0139(6) Uani 1 1 d . . . . .
H58 H 0.552214 0.872308 0.288034 0.017 Uiso 1 1 calc R U . . .
C14 C 0.3731(3) 0.99066(13) 0.64887(14) 0.0171(7) Uani 1 1 d . . . . .
H14 H 0.340686 1.027059 0.658648 0.021 Uiso 1 1 calc R U . . .
C8 C 0.1955(3) 0.78905(14) 0.72204(13) 0.0149(6) Uani 1 1 d . . . . .
H8 H 0.119098 0.810915 0.720735 0.018 Uiso 1 1 calc R U . . .
C31 C 0.1572(3) 0.77339(13) 0.55967(13) 0.0122(6) Uani 1 1 d . . . . .
H31A H 0.145095 0.771910 0.517997 0.015 Uiso 1 1 calc R U . . .
H31B H 0.077620 0.788203 0.575647 0.015 Uiso 1 1 calc R U . . .
C59 C 0.3345(3) 0.95058(13) 0.49365(13) 0.0143(6) Uani 1 1 d . . . . .
H59 H 0.400551 0.976470 0.504603 0.017 Uiso 1 1 calc R U . . .
C47 C 0.9004(3) 0.66105(13) 0.49155(14) 0.0151(6) Uani 1 1 d . . . . .
H47 H 0.888737 0.633877 0.520731 0.018 Uiso 1 1 calc R U . . .
C38 C 0.8473(3) 0.75256(13) 0.44834(13) 0.0125(6) Uani 1 1 d . . . . .
C13 C 0.4996(3) 0.98465(13) 0.63514(14) 0.0170(7) Uani 1 1 d . . . . .
H13 H 0.553707 1.017142 0.634447 0.020 Uiso 1 1 calc R U . . .
C20 C 0.2871(3) 0.57670(13) 0.49897(14) 0.0173(7) Uani 1 1 d . . . . .
H20 H 0.236706 0.572886 0.465027 0.021 Uiso 1 1 calc R U . . .
C26 C 0.6275(3) 0.57012(13) 0.53183(14) 0.0169(7) Uani 1 1 d . . . . .
H26 H 0.648410 0.555776 0.495725 0.020 Uiso 1 1 calc R U . . .
C44 C 0.9372(3) 0.74051(14) 0.40771(14) 0.0164(7) Uani 1 1 d . . . . .
H44 H 0.951365 0.767750 0.378848 0.020 Uiso 1 1 calc R U . . .
C30 C 0.1849(3) 0.58707(14) 0.65081(15) 0.0204(7) Uani 1 1 d . . . . .
H30 H 0.204540 0.608011 0.684376 0.024 Uiso 1 1 calc R U . . .
C46 C 0.9883(3) 0.65004(14) 0.45024(14) 0.0189(7) Uani 1 1 d . . . . .
H46 H 1.035403 0.615427 0.450783 0.023 Uiso 1 1 calc R U . . .
C18 C 0.5071(3) 0.59486(13) 0.53929(13) 0.0142(6) Uani 1 1 d . . . . .
C21 C 0.2209(3) 0.56865(13) 0.55184(14) 0.0157(7) Uani 1 1 d . . . . .
C45 C 1.0065(3) 0.69025(14) 0.40807(14) 0.0192(7) Uani 1 1 d . . . . .
H45 H 1.066299 0.683240 0.379562 0.023 Uiso 1 1 calc R U . . .
C9 C 0.2157(3) 0.75021(14) 0.76570(14) 0.0184(7) Uani 1 1 d . . . . .
H9 H 0.153333 0.744730 0.793441 0.022 Uiso 1 1 calc R U . . .
C64 C 0.4635(3) 0.73195(13) 0.43426(13) 0.0125(6) Uani 1 1 d . . . . .
H64 H 0.447599 0.724482 0.392994 0.015 Uiso 1 1 calc R U . . .
C25 C 0.7163(3) 0.56639(13) 0.57656(15) 0.0200(7) Uani 1 1 d . . . . .
H25 H 0.796076 0.548147 0.571417 0.024 Uiso 1 1 calc R U . . .
C24 C 0.6885(3) 0.58926(14) 0.62864(15) 0.0200(7) Uani 1 1 d . . . . .
H24 H 0.748776 0.586417 0.659433 0.024 Uiso 1 1 calc R U . . .
C72 C 1.0450(4) 1.04861(16) 0.66215(18) 0.0317(9) Uani 1 1 d . . . . .
H72A H 1.067866 1.062927 0.624429 0.038 Uiso 1 1 calc R U . . .
H72B H 1.124700 1.042618 0.685030 0.038 Uiso 1 1 calc R U . . .
C29 C 0.0909(3) 0.54541(15) 0.65127(17) 0.0266(8) Uani 1 1 d . . . . .
H29 H 0.047667 0.537331 0.685035 0.032 Uiso 1 1 calc R U . . .
C69 C 0.8440(3) 1.00995(16) 0.65979(16) 0.0270(8) Uani 1 1 d . . . . .
H69A H 0.794718 0.976527 0.672417 0.032 Uiso 1 1 calc R U . . .
H69B H 0.808485 1.022721 0.622592 0.032 Uiso 1 1 calc R U . . .
C27 C 0.1234(3) 0.52767(14) 0.55286(16) 0.0211(8) Uani 1 1 d . . . . .
H27 H 0.100223 0.507784 0.519059 0.025 Uiso 1 1 calc R U . . .
C71 C 0.9612(4) 1.09125(16) 0.69077(18) 0.0311(9) Uani 1 1 d . . . . .
H71A H 0.941889 1.124122 0.665643 0.037 Uiso 1 1 calc R U . . .
H71B H 1.002656 1.105336 0.726323 0.037 Uiso 1 1 calc R U . . .
O3 O -0.1056(5) 0.42325(16) 0.66888(17) 0.0824(14) Uani 1 1 d . . . . .
C70 C 0.8397(4) 1.05761(16) 0.70278(17) 0.0283(8) Uani 1 1 d . . . . .
H70A H 0.841979 1.042520 0.741895 0.034 Uiso 1 1 calc R U . . .
H70B H 0.762438 1.081439 0.696806 0.034 Uiso 1 1 calc R U . . .
C28 C 0.0605(3) 0.51555(14) 0.60165(17) 0.0258(8) Uani 1 1 d . . . . .
H28 H -0.003611 0.486872 0.601489 0.031 Uiso 1 1 calc R U . . .
C74 C -0.1556(4) 0.35838(18) 0.73968(17) 0.0321(9) Uani 1 1 d . . . . .
H74A H -0.138553 0.318209 0.729476 0.039 Uiso 1 1 calc R U . . .
H74B H -0.161077 0.361193 0.781296 0.039 Uiso 1 1 calc R U . . .
C65 C 0.5707(5) 0.53253(18) 0.3641(2) 0.0426(11) Uani 1 1 d . . . . .
H65A H 0.484787 0.517572 0.372032 0.051 Uiso 1 1 calc R U . . .
H65B H 0.635074 0.511117 0.387182 0.051 Uiso 1 1 calc R U . . .
C66 C 0.5968(5) 0.5274(2) 0.30260(19) 0.0475(13) Uani 1 1 d . . . . .
H66A H 0.518937 0.534813 0.278855 0.057 Uiso 1 1 calc R U . . .
H66B H 0.630673 0.489201 0.293447 0.057 Uiso 1 1 calc R U . . .
C67 C 0.6955(6) 0.5730(2) 0.2950(2) 0.0664(17) Uani 1 1 d . . . . .
H67A H 0.680208 0.593490 0.258807 0.080 Uiso 1 1 calc R U . . .
H67B H 0.782527 0.556452 0.295556 0.080 Uiso 1 1 calc R U . . .
C75 C -0.2763(5) 0.3791(3) 0.7109(2) 0.0708(18) Uani 1 1 d . . . . .
H75A H -0.341773 0.389441 0.738320 0.085 Uiso 0.51(3) 1 calc R U P A 1
H75B H -0.311946 0.350870 0.683537 0.085 Uiso 0.51(3) 1 calc R U P A 1
H75C H -0.329977 0.345803 0.700214 0.085 Uiso 0.49(3) 1 calc R U P A 2
H75D H -0.324120 0.402445 0.737887 0.085 Uiso 0.49(3) 1 calc R U P A 2
C68 C 0.6793(7) 0.6124(3) 0.3447(2) 0.078(2) Uani 1 1 d . . . . .
H68A H 0.758795 0.613454 0.368516 0.094 Uiso 1 1 calc R U . . .
H68B H 0.660157 0.651526 0.331254 0.094 Uiso 1 1 calc R U . . .
C76A C -0.2220(13) 0.4320(7) 0.6811(7) 0.058(4) Uiso 0.51(3) 1 d . . P A 1
H76A H -0.273279 0.440038 0.646072 0.070 Uiso 0.51(3) 1 calc R U P A 1
H76B H -0.227268 0.465625 0.706244 0.070 Uiso 0.51(3) 1 calc R U P A 1
C73 C -0.0528(6) 0.3968(3) 0.7188(2) 0.072(2) Uani 1 1 d . . . . .
H73A H -0.029151 0.425791 0.747661 0.087 Uiso 1 1 calc R U . . .
H73B H 0.024254 0.374453 0.709974 0.087 Uiso 1 1 calc R U . . .
O2 O 0.9764(3) 0.99618(12) 0.65639(14) 0.0404(7) Uani 1 1 d . . . . .
C76B C -0.2555(12) 0.4107(6) 0.6637(6) 0.050(4) Uiso 0.49(3) 1 d . . P A 2
H76C H -0.305421 0.446579 0.663705 0.060 Uiso 0.49(3) 1 calc R U P A 2
H76D H -0.277694 0.389023 0.628808 0.060 Uiso 0.49(3) 1 calc R U P A 2

loop_
_atom_site_aniso_label
_atom_site_aniso_U_11
_atom_site_aniso_U_22
_atom_site_aniso_U_33
_atom_site_aniso_U_23
_atom_site_aniso_U_13
_atom_site_aniso_U_12
Ru2 0.00633(12) 0.00780(12) 0.00880(12) 0.00063(9) -0.00057(9) 0.00001(9)
Ru1 0.00598(12) 0.00754(12) 0.00890(12) 0.00038(9) -0.00034(8) -0.00036(9)
N3 0.0055(12) 0.0096(12) 0.0127(13) -0.0009(10) -0.0018(10) -0.0002(10)
N1 0.0095(12) 0.0076(12) 0.0099(12) 0.0001(9) -0.0004(10) 0.0008(10)
N2 0.0102(12) 0.0106(12) 0.0109(12) -0.0017(10) -0.0009(10) -0.0005(10)
N4 0.0099(12) 0.0085(12) 0.0122(13) 0.0019(10) -0.0011(10) -0.0005(10)
O1 0.0467(18) 0.0268(15) 0.0336(16) -0.0043(12) 0.0147(13) -0.0053(13)
C52 0.0116(15) 0.0080(14) 0.0130(15) 0.0023(11) -0.0021(12) -0.0018(12)
C51 0.0109(15) 0.0074(14) 0.0126(15) 0.0042(11) 0.0003(12) 0.0018(11)
C6 0.0124(15) 0.0119(15) 0.0069(14) 0.0008(11) -0.0007(11) -0.0001(12)
C5 0.0055(14) 0.0133(15) 0.0124(15) -0.0036(12) -0.0006(11) -0.0006(11)
C7 0.0125(15) 0.0123(15) 0.0084(14) -0.0005(11) -0.0015(11) -0.0007(12)
C37 0.0065(14) 0.0175(16) 0.0108(15) 0.0042(12) 0.0004(11) 0.0006(12)
C54 0.0097(14) 0.0122(15) 0.0088(14) 0.0035(11) -0.0006(11) 0.0026(11)
C34 0.0040(13) 0.0131(15) 0.0137(15) -0.0014(12) 0.0016(11) 0.0030(11)
C62 0.0109(15) 0.0169(16) 0.0129(15) 0.0059(12) -0.0024(12) -0.0007(12)
C15 0.0109(15) 0.0173(16) 0.0137(15) -0.0005(12) 0.0025(12) 0.0016(12)
C40 0.0076(14) 0.0128(15) 0.0154(16) 0.0009(12) 0.0021(12) 0.0004(12)
C42 0.0065(14) 0.0166(16) 0.0165(16) -0.0048(12) 0.0001(12) -0.0006(12)
C11 0.0140(15) 0.0131(15) 0.0138(15) -0.0014(12) -0.0035(12) 0.0005(12)
C36 0.0076(14) 0.0099(14) 0.0170(16) 0.0022(12) -0.0002(12) -0.0010(11)
C4 0.0102(14) 0.0129(15) 0.0101(14) -0.0027(12) -0.0015(11) 0.0003(12)
C55 0.0123(15) 0.0123(15) 0.0168(16) 0.0007(12) -0.0001(12) 0.0034(12)
C49 0.0109(15) 0.0092(14) 0.0130(15) -0.0005(11) 0.0000(12) 0.0033(11)
C12 0.0098(15) 0.0166(16) 0.0157(16) 0.0009(12) -0.0006(12) -0.0019(12)
C53 0.0130(15) 0.0124(15) 0.0072(14) 0.0031(11) -0.0025(11) 0.0032(12)
C63 0.0126(15) 0.0045(13) 0.0139(15) -0.0015(11) 0.0024(12) -0.0026(11)
C39 0.0092(14) 0.0113(14) 0.0113(15) -0.0031(11) -0.0045(12) -0.0014(11)
C22 0.0111(15) 0.0096(15) 0.0218(17) 0.0035(12) -0.0002(13) -0.0011(12)
C57 0.0185(17) 0.0224(17) 0.0101(15) 0.0004(13) 0.0015(13) 0.0051(14)
C33 0.0081(14) 0.0104(15) 0.0143(15) 0.0031(12) 0.0011(12) -0.0001(11)
C56 0.0172(16) 0.0184(17) 0.0151(16) -0.0040(13) -0.0054(13) 0.0049(13)
C50 0.0099(14) 0.0090(14) 0.0142(15) 0.0007(12) -0.0008(12) 0.0041(11)
C61 0.0128(16) 0.0180(16) 0.0161(16) 0.0041(13) 0.0023(13) 0.0052(13)
C10 0.0216(17) 0.0174(16) 0.0113(16) 0.0024(12) -0.0024(13) -0.0066(13)
C3 0.0115(15) 0.0102(14) 0.0141(15) -0.0045(12) -0.0036(12) -0.0018(12)
C48 0.0076(14) 0.0112(15) 0.0122(15) 0.0002(12) -0.0025(11) 0.0005(11)
C35 0.0054(14) 0.0151(15) 0.0120(15) -0.0008(12) 0.0032(11) 0.0011(11)
C16 0.0133(15) 0.0102(15) 0.0131(15) 0.0013(12) -0.0008(12) 0.0000(12)
C43 0.0061(14) 0.0104(15) 0.0176(16) -0.0017(12) 0.0030(12) 0.0010(11)
C41 0.0073(14) 0.0238(17) 0.0135(16) -0.0005(13) -0.0011(12) 0.0005(13)
C60 0.0220(18) 0.0123(15) 0.0173(17) -0.0010(13) 0.0006(13) 0.0057(13)
C19 0.0217(17) 0.0095(15) 0.0181(16) -0.0001(12) 0.0004(13) 0.0016(13)
C17 0.0124(15) 0.0059(14) 0.0205(16) 0.0037(12) 0.0019(12) -0.0012(11)
C2 0.0109(15) 0.0080(14) 0.0144(15) -0.0045(11) -0.0015(12) -0.0021(11)
C32 0.0097(15) 0.0127(15) 0.0154(16) 0.0003(12) -0.0001(12) -0.0040(12)
C1 0.0063(14) 0.0138(15) 0.0115(15) -0.0008(12) 0.0014(11) -0.0005(12)
C23 0.0205(17) 0.0096(15) 0.0183(17) 0.0019(12) -0.0029(13) -0.0007(13)
C58 0.0109(15) 0.0168(16) 0.0141(15) 0.0007(12) 0.0009(12) 0.0028(12)
C14 0.0199(17) 0.0105(16) 0.0210(17) -0.0007(13) 0.0018(14) 0.0026(13)
C8 0.0122(15) 0.0177(16) 0.0147(16) -0.0024(12) 0.0001(12) -0.0034(12)
C31 0.0079(14) 0.0143(15) 0.0142(15) -0.0023(12) -0.0009(12) -0.0012(12)
C59 0.0148(16) 0.0133(15) 0.0147(16) 0.0022(12) -0.0035(12) -0.0001(12)
C47 0.0122(15) 0.0144(16) 0.0184(16) 0.0007(13) -0.0029(12) 0.0000(12)
C38 0.0083(15) 0.0168(16) 0.0123(15) -0.0031(12) -0.0020(12) -0.0004(12)
C13 0.0191(17) 0.0124(16) 0.0195(17) 0.0009(13) 0.0012(13) -0.0048(13)
C20 0.0185(17) 0.0132(16) 0.0198(17) -0.0033(13) -0.0065(13) 0.0048(13)
C26 0.0186(17) 0.0099(15) 0.0224(17) -0.0005(13) 0.0028(14) 0.0011(13)
C44 0.0131(16) 0.0221(17) 0.0141(16) -0.0014(13) 0.0018(12) 0.0007(13)
C30 0.0185(17) 0.0183(17) 0.0244(18) 0.0056(14) 0.0010(14) 0.0004(14)
C46 0.0130(16) 0.0161(16) 0.0275(19) -0.0034(14) -0.0004(14) 0.0059(13)
C18 0.0156(16) 0.0090(15) 0.0177(16) 0.0035(12) -0.0025(13) -0.0037(12)
C21 0.0122(16) 0.0086(15) 0.0262(18) 0.0012(13) -0.0019(13) 0.0017(12)
C45 0.0120(16) 0.0260(18) 0.0199(17) -0.0049(14) 0.0051(13) 0.0001(14)
C9 0.0173(17) 0.0254(18) 0.0125(16) 0.0006(13) 0.0034(13) -0.0083(14)
C64 0.0148(15) 0.0119(15) 0.0109(15) -0.0014(12) 0.0010(12) 0.0003(12)
C25 0.0135(16) 0.0115(16) 0.035(2) 0.0046(14) 0.0019(14) 0.0017(13)
C24 0.0143(16) 0.0153(16) 0.0297(19) 0.0059(14) -0.0078(14) -0.0013(13)
C72 0.024(2) 0.028(2) 0.043(2) -0.0050(18) -0.0015(17) 0.0016(16)
C29 0.0201(18) 0.0223(19) 0.038(2) 0.0135(16) 0.0058(16) 0.0007(15)
C69 0.0205(19) 0.029(2) 0.031(2) -0.0057(16) -0.0034(16) 0.0015(15)
C27 0.0152(17) 0.0129(16) 0.035(2) -0.0006(14) -0.0081(15) -0.0021(13)
C71 0.026(2) 0.0230(19) 0.044(2) -0.0076(17) -0.0010(17) 0.0012(16)
O3 0.140(4) 0.045(2) 0.067(3) 0.0172(19) 0.061(3) -0.012(2)
C70 0.026(2) 0.0238(19) 0.036(2) -0.0026(16) 0.0046(17) 0.0038(15)
C28 0.0162(17) 0.0142(17) 0.047(2) 0.0087(16) -0.0052(16) -0.0067(14)
C74 0.033(2) 0.037(2) 0.026(2) 0.0031(17) -0.0046(17) -0.0062(18)
C65 0.044(3) 0.027(2) 0.057(3) -0.008(2) 0.017(2) -0.0076(19)
C66 0.056(3) 0.043(3) 0.042(3) -0.019(2) -0.018(2) 0.018(2)
C67 0.116(5) 0.050(3) 0.036(3) 0.009(2) 0.040(3) 0.020(3)
C75 0.053(3) 0.097(5) 0.063(4) 0.048(3) 0.002(3) 0.016(3)
C68 0.117(5) 0.074(4) 0.047(3) -0.019(3) 0.046(3) -0.061(4)
C73 0.089(4) 0.095(4) 0.034(3) -0.020(3) 0.014(3) -0.065(4)
O2 0.0216(14) 0.0292(15) 0.071(2) -0.0210(15) 0.0023(14) 0.0020(12)

loop_
_atom_type_symbol
_atom_type_description
_atom_type_scat_dispersion_real
_atom_type_scat_dispersion_imag
_atom_type_scat_source
C C 0.0033 0.0016 'International Tables Vol C Tables 4.2.6.8 and 6.1.1.4'
H H 0.0000 0.0000 'International Tables Vol C Tables 4.2.6.8 and 6.1.1.4'
N N 0.0061 0.0033 'International Tables Vol C Tables 4.2.6.8 and 6.1.1.4'
O O 0.0106 0.0060 'International Tables Vol C Tables 4.2.6.8 and 6.1.1.4'
Ru Ru -1.2594 0.8363 'International Tables Vol C Tables 4.2.6.8 and 6.1.1.4'

loop_
_geom_angle_atom_site_label_1
_geom_angle_atom_site_label_2
_geom_angle_atom_site_label_3
_geom_angle
_geom_angle_site_symmetry_1
_geom_angle_site_symmetry_3
_geom_angle_publ_flag
N3 Ru2 Ru1 50.33(7) . . ?
N3 Ru2 C52 148.98(11) . . ?
N3 Ru2 C51 166.36(10) . . ?
N3 Ru2 C37 92.29(10) . . ?
N3 Ru2 C36 92.77(10) . . ?
N3 Ru2 C63 37.32(10) . . ?
N3 Ru2 C64 66.44(10) . . ?
N4 Ru2 Ru1 51.42(7) . . ?
N4 Ru2 N3 78.06(9) . . ?
N4 Ru2 C52 89.50(10) . . ?
N4 Ru2 C51 94.05(11) . . ?
N4 Ru2 C37 154.58(11) . . ?
N4 Ru2 C36 161.70(11) . . ?
N4 Ru2 C63 66.19(10) . . ?
N4 Ru2 C64 37.55(10) . . ?
C52 Ru2 Ru1 99.93(8) . . ?
C52 Ru2 C37 109.40(12) . . ?
C52 Ru2 C36 90.53(11) . . ?
C52 Ru2 C63 154.27(11) . . ?
C52 Ru2 C64 118.22(11) . . ?
C51 Ru2 Ru1 131.83(8) . . ?
C51 Ru2 C52 40.10(11) . . ?
C51 Ru2 C37 90.28(11) . . ?
C51 Ru2 C36 97.73(11) . . ?
C51 Ru2 C63 129.22(11) . . ?
C51 Ru2 C64 100.53(11) . . ?
C37 Ru2 Ru1 136.01(8) . . ?
C37 Ru2 C63 91.85(11) . . ?
C37 Ru2 C64 117.05(11) . . ?
C36 Ru2 Ru1 110.66(8) . . ?
C36 Ru2 C37 39.68(11) . . ?
C36 Ru2 C63 115.20(11) . . ?
C36 Ru2 C64 150.49(11) . . ?
C63 Ru2 Ru1 72.12(8) . . ?
C63 Ru2 C64 36.30(11) . . ?
C64 Ru2 Ru1 72.94(8) . . ?
N3 Ru1 Ru2 49.57(7) . . ?
N3 Ru1 N1 170.25(9) . . ?
N3 Ru1 N2 102.14(9) . . ?
N3 Ru1 N4 76.03(9) . . ?
N3 Ru1 C4 100.87(10) . . ?
N1 Ru1 Ru2 122.55(7) . . ?
N1 Ru1 N2 79.54(9) . . ?
N1 Ru1 N4 94.35(9) . . ?
N2 Ru1 Ru2 133.05(6) . . ?
N4 Ru1 Ru2 49.12(7) . . ?
N4 Ru1 N2 92.53(9) . . ?
C5 Ru1 Ru2 94.96(8) . . ?
C5 Ru1 N3 100.02(10) . . ?
C5 Ru1 N1 85.83(10) . . ?
C5 Ru1 N2 129.92(10) . . ?
C5 Ru1 N4 136.45(10) . . ?
C5 Ru1 C4 39.81(11) . . ?
C4 Ru1 Ru2 125.98(8) . . ?
C4 Ru1 N1 88.63(10) . . ?
C4 Ru1 N2 91.84(10) . . ?
C4 Ru1 N4 175.09(11) . . ?
Ru2 N3 Ru1 80.11(8) . . ?
C63 N3 Ru2 76.58(16) . . ?
C63 N3 Ru1 111.85(18) . . ?
C63 N3 C33 113.9(2) . . ?
C33 N3 Ru2 116.11(18) . . ?
C33 N3 Ru1 133.80(19) . . ?
Ru1 N1 H1 104.9 . . ?
C1 N1 Ru1 119.68(18) . . ?
C1 N1 H1 104.9 . . ?
C31 N1 Ru1 107.98(17) . . ?
C31 N1 H1 104.9 . . ?
C31 N1 C1 113.0(2) . . ?
Ru1 N2 H2 104.7 . . ?
C16 N2 Ru1 123.33(18) . . ?
C16 N2 H2 104.7 . . ?
C32 N2 Ru1 109.64(17) . . ?
C32 N2 H2 104.7 . . ?
C32 N2 C16 108.1(2) . . ?
Ru2 N4 Ru1 79.46(8) . . ?
C48 N4 Ru2 116.53(18) . . ?
C48 N4 Ru1 133.72(19) . . ?
C64 N4 Ru2 76.94(17) . . ?
C64 N4 Ru1 111.26(18) . . ?
C64 N4 C48 114.6(2) . . ?
C68 O1 C65 105.7(4) . . ?
Ru2 C52 H52 112.9 . . ?
C51 C52 Ru2 69.82(16) . . ?
C51 C52 H52 112.9 . . ?
C51 C52 C53 123.1(3) . . ?
C53 C52 Ru2 118.5(2) . . ?
C53 C52 H52 112.9 . . ?
Ru2 C51 H51 113.6 . . ?
C52 C51 Ru2 70.08(16) . . ?
C52 C51 H51 113.6 . . ?
C52 C51 C50 124.4(3) . . ?
C50 C51 Ru2 114.0(2) . . ?
C50 C51 H51 113.6 . . ?
C7 C6 C5 123.7(3) . . ?
C7 C6 C12 117.5(3) . . ?
C12 C6 C5 118.8(3) . . ?
Ru1 C5 H5 111.8 . . ?
C6 C5 Ru1 118.8(2) . . ?
C6 C5 H5 111.8 . . ?
C4 C5 Ru1 71.06(16) . . ?
C4 C5 C6 125.6(3) . . ?
C4 C5 H5 111.8 . . ?
C6 C7 C1 118.6(3) . . ?
C15 C7 C6 120.7(3) . . ?
C15 C7 C1 120.7(3) . . ?
Ru2 C37 H37 113.3 . . ?
C36 C37 Ru2 69.79(16) . . ?
C36 C37 H37 113.3 . . ?
C36 C37 C38 122.7(3) . . ?
C38 C37 Ru2 117.7(2) . . ?
C38 C37 H37 113.3 . . ?
C62 C54 C53 119.9(3) . . ?
C62 C54 C48 120.2(3) . . ?
C53 C54 C48 119.9(3) . . ?
C40 C34 C33 118.5(3) . . ?
C40 C34 C35 119.4(3) . . ?
C35 C34 C33 122.1(3) . . ?
C54 C62 H62 119.3 . . ?
C61 C62 C54 121.4(3) . . ?
C61 C62 H62 119.3 . . ?
C7 C15 H15 119.8 . . ?
C14 C15 C7 120.4(3) . . ?
C14 C15 H15 119.8 . . ?
C34 C40 H40 119.1 . . ?
C34 C40 C41 121.9(3) . . ?
C41 C40 H40 119.1 . . ?
C43 C42 H42 120.0 . . ?
C41 C42 H42 120.0 . . ?
C41 C42 C43 120.1(3) . . ?
C10 C11 H11 119.1 . . ?
C10 C11 C3 121.8(3) . . ?
C3 C11 H11 119.1 . . ?
Ru2 C36 H36 113.4 . . ?
C37 C36 Ru2 70.53(16) . . ?
C37 C36 H36 113.4 . . ?
C37 C36 C35 122.0(3) . . ?
C35 C36 Ru2 117.3(2) . . ?
C35 C36 H36 113.4 . . ?
Ru1 C4 H4 112.7 . . ?
C5 C4 Ru1 69.13(16) . . ?
C5 C4 H4 112.7 . . ?
C5 C4 C3 124.4(3) . . ?
C3 C4 Ru1 118.4(2) . . ?
C3 C4 H4 112.7 . . ?
C49 C55 H55 119.3 . . ?
C56 C55 H55 119.3 . . ?
C56 C55 C49 121.5(3) . . ?
C55 C49 C50 119.4(3) . . ?
C55 C49 C48 119.3(3) . . ?
C50 C49 C48 121.3(3) . . ?
C6 C12 H12 119.2 . . ?
C13 C12 C6 121.5(3) . . ?
C13 C12 H12 119.2 . . ?
C54 C53 C52 123.7(3) . . ?
C59 C53 C52 118.8(3) . . ?
C59 C53 C54 117.5(3) . . ?
Ru2 C63 H63 120.5 . . ?
N3 C63 Ru2 66.09(15) . . ?
N3 C63 H63 120.5 . . ?
N3 C63 C64 117.3(3) . . ?
C64 C63 Ru2 71.98(17) . . ?
C64 C63 H63 120.5 . . ?
C47 C39 C33 119.4(3) . . ?
C47 C39 C38 119.8(3) . . ?
C38 C39 C33 120.8(3) . . ?
C30 C22 C16 119.4(3) . . ?
C30 C22 C21 119.6(3) . . ?
C21 C22 C16 120.9(3) . . ?
C56 C57 H57 120.1 . . ?
C56 C57 C58 119.8(3) . . ?
C58 C57 H57 120.1 . . ?
N3 C33 C34 111.9(2) . . ?
N3 C33 C39 113.6(2) . . ?
N3 C33 H33 108.1 . . ?
C34 C33 C39 106.8(2) . . ?
C34 C33 H33 108.1 . . ?
C39 C33 H33 108.1 . . ?
C55 C56 H56 120.3 . . ?
C57 C56 C55 119.5(3) . . ?
C57 C56 H56 120.3 . . ?
C49 C50 C51 123.2(3) . . ?
C58 C50 C51 118.8(3) . . ?
C58 C50 C49 118.0(3) . . ?
C62 C61 H61 120.6 . . ?
C60 C61 C62 118.9(3) . . ?
C60 C61 H61 120.6 . . ?
C11 C10 H10 119.8 . . ?
C9 C10 C11 120.5(3) . . ?
C9 C10 H10 119.8 . . ?
C11 C3 C4 119.8(3) . . ?
C11 C3 C2 117.2(3) . . ?
C2 C3 C4 123.0(3) . . ?
N4 C48 C49 113.4(2) . . ?
N4 C48 H48 108.1 . . ?
C54 C48 N4 109.9(2) . . ?
C54 C48 C49 109.0(2) . . ?
C54 C48 H48 108.1 . . ?
C49 C48 H48 108.1 . . ?
C34 C35 C36 122.8(3) . . ?
C43 C35 C34 118.0(3) . . ?
C43 C35 C36 119.1(3) . . ?
N2 C16 C22 111.7(2) . . ?
N2 C16 H16 106.7 . . ?
N2 C16 C17 115.1(2) . . ?
C22 C16 H16 106.7 . . ?
C17 C16 C22 109.5(2) . . ?
C17 C16 H16 106.7 . . ?
C42 C43 C35 121.7(3) . . ?
C42 C43 H43 119.2 . . ?
C35 C43 H43 119.2 . . ?
C40 C41 H41 120.6 . . ?
C42 C41 C40 118.9(3) . . ?
C42 C41 H41 120.6 . . ?
C61 C60 H60 119.7 . . ?
C61 C60 C59 120.5(3) . . ?
C59 C60 H60 119.7 . . ?
C20 C19 H19 117.1 . . ?
C20 C19 C18 125.7(3) . . ?
C18 C19 H19 117.1 . . ?
C23 C17 C16 118.6(3) . . ?
C18 C17 C16 122.2(3) . . ?
C18 C17 C23 119.0(3) . . ?
C3 C2 C1 120.5(3) . . ?
C8 C2 C3 120.0(3) . . ?
C8 C2 C1 119.5(3) . . ?
N2 C32 H32A 109.7 . . ?
N2 C32 H32B 109.7 . . ?
N2 C32 C31 110.0(2) . . ?
H32A C32 H32B 108.2 . . ?
C31 C32 H32A 109.7 . . ?
C31 C32 H32B 109.7 . . ?
N1 C1 C7 107.8(2) . . ?
N1 C1 C2 113.5(2) . . ?
N1 C1 H1A 108.0 . . ?
C7 C1 C2 111.5(2) . . ?
C7 C1 H1A 108.0 . . ?
C2 C1 H1A 108.0 . . ?
C17 C23 H23 119.4 . . ?
C24 C23 C17 121.1(3) . . ?
C24 C23 H23 119.4 . . ?
C57 C58 C50 121.8(3) . . ?
C57 C58 H58 119.1 . . ?
C50 C58 H58 119.1 . . ?
C15 C14 H14 120.1 . . ?
C13 C14 C15 119.7(3) . . ?
C13 C14 H14 120.1 . . ?
C2 C8 H8 119.1 . . ?
C9 C8 C2 121.9(3) . . ?
C9 C8 H8 119.1 . . ?
N1 C31 C32 110.7(2) . . ?
N1 C31 H31A 109.5 . . ?
N1 C31 H31B 109.5 . . ?
C32 C31 H31A 109.5 . . ?
C32 C31 H31B 109.5 . . ?
H31A C31 H31B 108.1 . . ?
C53 C59 H59 119.2 . . ?
C60 C59 C53 121.6(3) . . ?
C60 C59 H59 119.2 . . ?
C39 C47 H47 119.4 . . ?
C46 C47 C39 121.2(3) . . ?
C46 C47 H47 119.4 . . ?
C39 C38 C37 123.4(3) . . ?
C44 C38 C37 118.9(3) . . ?
C44 C38 C39 117.6(3) . . ?
C12 C13 C14 120.1(3) . . ?
C12 C13 H13 120.0 . . ?
C14 C13 H13 120.0 . . ?
C19 C20 H20 116.4 . . ?
C19 C20 C21 127.2(3) . . ?
C21 C20 H20 116.4 . . ?
C18 C26 H26 119.6 . . ?
C25 C26 H26 119.6 . . ?
C25 C26 C18 120.8(3) . . ?
C38 C44 H44 118.9 . . ?
C45 C44 C38 122.2(3) . . ?
C45 C44 H44 118.9 . . ?
C22 C30 H30 119.4 . . ?
C29 C30 C22 121.2(3) . . ?
C29 C30 H30 119.4 . . ?
C47 C46 H46 120.4 . . ?
C47 C46 C45 119.3(3) . . ?
C45 C46 H46 120.4 . . ?
C17 C18 C19 123.1(3) . . ?
C17 C18 C26 119.2(3) . . ?
C26 C18 C19 117.5(3) . . ?
C22 C21 C20 123.7(3) . . ?
C27 C21 C22 118.3(3) . . ?
C27 C21 C20 118.0(3) . . ?
C44 C45 C46 119.9(3) . . ?
C44 C45 H45 120.1 . . ?
C46 C45 H45 120.1 . . ?
C10 C9 C8 118.5(3) . . ?
C10 C9 H9 120.7 . . ?
C8 C9 H9 120.7 . . ?
Ru2 C64 H64 121.4 . . ?
N4 C64 Ru2 65.51(15) . . ?
N4 C64 H64 121.4 . . ?
C63 C64 Ru2 71.72(17) . . ?
C63 C64 N4 115.7(3) . . ?
C63 C64 H64 121.4 . . ?
C26 C25 H25 120.0 . . ?
C24 C25 C26 119.9(3) . . ?
C24 C25 H25 120.0 . . ?
C23 C24 H24 120.1 . . ?
C25 C24 C23 119.8(3) . . ?
C25 C24 H24 120.1 . . ?
H72A C72 H72B 108.4 . . ?
C71 C72 H72A 110.0 . . ?
C71 C72 H72B 110.0 . . ?
O2 C72 H72A 110.0 . . ?
O2 C72 H72B 110.0 . . ?
O2 C72 C71 108.4(3) . . ?
C30 C29 H29 120.4 . . ?
C30 C29 C28 119.3(3) . . ?
C28 C29 H29 120.4 . . ?
H69A C69 H69B 108.9 . . ?
C70 C69 H69A 110.8 . . ?
C70 C69 H69B 110.8 . . ?
O2 C69 H69A 110.8 . . ?
O2 C69 H69B 110.8 . . ?
O2 C69 C70 104.8(3) . . ?
C21 C27 H27 119.2 . . ?
C28 C27 C21 121.6(3) . . ?
C28 C27 H27 119.2 . . ?
C72 C71 H71A 111.0 . . ?
C72 C71 H71B 111.0 . . ?
C72 C71 C70 104.0(3) . . ?
H71A C71 H71B 109.0 . . ?
C70 C71 H71A 111.0 . . ?
C70 C71 H71B 111.0 . . ?
C76A O3 C73 103.2(7) . . ?
C73 O3 C76B 109.7(5) . . ?
C69 C70 C71 102.3(3) . . ?
C69 C70 H70A 111.3 . . ?
C69 C70 H70B 111.3 . . ?
C71 C70 H70A 111.3 . . ?
C71 C70 H70B 111.3 . . ?
H70A C70 H70B 109.2 . . ?
C29 C28 H28 120.0 . . ?
C27 C28 C29 119.9(3) . . ?
C27 C28 H28 120.0 . . ?
H74A C74 H74B 108.8 . . ?
C75 C74 H74A 110.7 . . ?
C75 C74 H74B 110.7 . . ?
C75 C74 C73 105.1(4) . . ?
C73 C74 H74A 110.7 . . ?
C73 C74 H74B 110.7 . . ?
O1 C65 H65A 110.7 . . ?
O1 C65 H65B 110.7 . . ?
O1 C65 C66 105.3(4) . . ?
H65A C65 H65B 108.8 . . ?
C66 C65 H65A 110.7 . . ?
C66 C65 H65B 110.7 . . ?
C65 C66 H66A 111.4 . . ?
C65 C66 H66B 111.4 . . ?
C65 C66 C67 102.0(4) . . ?
H66A C66 H66B 109.2 . . ?
C67 C66 H66A 111.4 . . ?
C67 C66 H66B 111.4 . . ?
C66 C67 H67A 110.9 . . ?
C66 C67 H67B 110.9 . . ?
C66 C67 C68 104.3(4) . . ?
H67A C67 H67B 108.9 . . ?
C68 C67 H67A 110.9 . . ?
C68 C67 H67B 110.9 . . ?
C74 C75 H75A 112.0 . . ?
C74 C75 H75B 112.0 . . ?
C74 C75 H75C 108.9 . . ?
C74 C75 H75D 108.9 . . ?
C74 C75 C76A 98.6(6) . . ?
H75A C75 H75B 109.7 . . ?
H75C C75 H75D 107.8 . . ?
C76A C75 H75A 112.0 . . ?
C76A C75 H75B 112.0 . . ?
C76B C75 C74 113.2(7) . . ?
C76B C75 H75C 108.9 . . ?
C76B C75 H75D 108.9 . . ?
O1 C68 C67 107.9(4) . . ?
O1 C68 H68A 110.1 . . ?
O1 C68 H68B 110.1 . . ?
C67 C68 H68A 110.1 . . ?
C67 C68 H68B 110.1 . . ?
H68A C68 H68B 108.4 . . ?
O3 C76A C75 110.0(9) . . ?
O3 C76A H76A 109.7 . . ?
O3 C76A H76B 109.7 . . ?
C75 C76A H76A 109.7 . . ?
C75 C76A H76B 109.7 . . ?
H76A C76A H76B 108.2 . . ?
O3 C73 C74 105.7(4) . . ?
O3 C73 H73A 110.6 . . ?
O3 C73 H73B 110.6 . . ?
C74 C73 H73A 110.6 . . ?
C74 C73 H73B 110.6 . . ?
H73A C73 H73B 108.7 . . ?
C72 O2 C69 106.6(3) . . ?
O3 C76B H76C 111.2 . . ?
O3 C76B H76D 111.2 . . ?
C75 C76B O3 102.7(8) . . ?
C75 C76B H76C 111.2 . . ?
C75 C76B H76D 111.2 . . ?
H76C C76B H76D 109.1 . . ?

loop_
_geom_bond_atom_site_label_1
_geom_bond_atom_site_label_2
_geom_bond_distance
_geom_bond_site_symmetry_2
_geom_bond_publ_flag
Ru2 Ru1 2.7118(3) . ?
Ru2 N3 2.095(2) . ?
Ru2 N4 2.086(2) . ?
Ru2 C52 2.126(3) . ?
Ru2 C51 2.122(3) . ?
Ru2 C37 2.144(3) . ?
Ru2 C36 2.134(3) . ?
Ru2 C63 2.229(3) . ?
Ru2 C64 2.233(3) . ?
Ru1 N3 2.119(2) . ?
Ru1 N1 2.142(2) . ?
Ru1 N2 2.252(2) . ?
Ru1 N4 2.156(2) . ?
Ru1 C5 2.112(3) . ?
Ru1 C4 2.138(3) . ?
N3 C63 1.390(4) . ?
N3 C33 1.507(4) . ?
N1 H1 1.0000 . ?
N1 C1 1.498(4) . ?
N1 C31 1.488(4) . ?
N2 H2 1.0000 . ?
N2 C16 1.504(4) . ?
N2 C32 1.499(4) . ?
N4 C48 1.508(4) . ?
N4 C64 1.397(4) . ?
O1 C65 1.417(5) . ?
O1 C68 1.400(5) . ?
C52 H52 1.0000 . ?
C52 C51 1.456(4) . ?
C52 C53 1.478(4) . ?
C51 H51 1.0000 . ?
C51 C50 1.479(4) . ?
C6 C5 1.481(4) . ?
C6 C7 1.399(4) . ?
C6 C12 1.408(4) . ?
C5 H5 1.0000 . ?
C5 C4 1.447(4) . ?
C7 C15 1.394(4) . ?
C7 C1 1.510(4) . ?
C37 H37 1.0000 . ?
C37 C36 1.452(4) . ?
C37 C38 1.484(4) . ?
C54 C62 1.398(4) . ?
C54 C53 1.413(4) . ?
C54 C48 1.506(4) . ?
C34 C40 1.390(4) . ?
C34 C33 1.511(4) . ?
C34 C35 1.416(4) . ?
C62 H62 0.9500 . ?
C62 C61 1.393(4) . ?
C15 H15 0.9500 . ?
C15 C14 1.386(4) . ?
C40 H40 0.9500 . ?
C40 C41 1.391(4) . ?
C42 H42 0.9500 . ?
C42 C43 1.390(4) . ?
C42 C41 1.388(4) . ?
C11 H11 0.9500 . ?
C11 C10 1.387(5) . ?
C11 C3 1.408(4) . ?
C36 H36 1.0000 . ?
C36 C35 1.478(4) . ?
C4 H4 1.0000 . ?
C4 C3 1.473(4) . ?
C55 H55 0.9500 . ?
C55 C49 1.393(4) . ?
C55 C56 1.392(5) . ?
C49 C50 1.419(4) . ?
C49 C48 1.521(4) . ?
C12 H12 0.9500 . ?
C12 C13 1.381(4) . ?
C53 C59 1.407(4) . ?
C63 H63 1.0000 . ?
C63 C64 1.390(4) . ?
C39 C33 1.519(4) . ?
C39 C47 1.397(4) . ?
C39 C38 1.416(4) . ?
C22 C16 1.523(4) . ?
C22 C30 1.395(5) . ?
C22 C21 1.407(4) . ?
C57 H57 0.9500 . ?
C57 C56 1.385(5) . ?
C57 C58 1.388(4) . ?
C33 H33 1.0000 . ?
C56 H56 0.9500 . ?
C50 C58 1.403(4) . ?
C61 H61 0.9500 . ?
C61 C60 1.383(5) . ?
C10 H10 0.9500 . ?
C10 C9 1.385(5) . ?
C3 C2 1.409(4) . ?
C48 H48 1.0000 . ?
C35 C43 1.400(4) . ?
C16 H16 1.0000 . ?
C16 C17 1.509(4) . ?
C43 H43 0.9500 . ?
C41 H41 0.9500 . ?
C60 H60 0.9500 . ?
C60 C59 1.389(5) . ?
C19 H19 0.9500 . ?
C19 C20 1.344(5) . ?
C19 C18 1.466(4) . ?
C17 C23 1.403(4) . ?
C17 C18 1.399(4) . ?
C2 C1 1.510(4) . ?
C2 C8 1.392(4) . ?
C32 H32A 0.9900 . ?
C32 H32B 0.9900 . ?
C32 C31 1.510(4) . ?
C1 H1A 1.0000 . ?
C23 H23 0.9500 . ?
C23 C24 1.385(5) . ?
C58 H58 0.9500 . ?
C14 H14 0.9500 . ?
C14 C13 1.382(5) . ?
C8 H8 0.9500 . ?
C8 C9 1.388(5) . ?
C31 H31A 0.9900 . ?
C31 H31B 0.9900 . ?
C59 H59 0.9500 . ?
C47 H47 0.9500 . ?
C47 C46 1.389(5) . ?
C38 C44 1.396(4) . ?
C13 H13 0.9500 . ?
C20 H20 0.9500 . ?
C20 C21 1.462(5) . ?
C26 H26 0.9500 . ?
C26 C18 1.405(4) . ?
C26 C25 1.388(5) . ?
C44 H44 0.9500 . ?
C44 C45 1.384(5) . ?
C30 H30 0.9500 . ?
C30 C29 1.388(5) . ?
C46 H46 0.9500 . ?
C46 C45 1.390(5) . ?
C21 C27 1.403(4) . ?
C45 H45 0.9500 . ?
C9 H9 0.9500 . ?
C64 H64 1.0000 . ?
C25 H25 0.9500 . ?
C25 C24 1.383(5) . ?
C24 H24 0.9500 . ?
C72 H72A 0.9900 . ?
C72 H72B 0.9900 . ?
C72 C71 1.506(5) . ?
C72 O2 1.428(5) . ?
C29 H29 0.9500 . ?
C29 C28 1.394(5) . ?
C69 H69A 0.9900 . ?
C69 H69B 0.9900 . ?
C69 C70 1.513(5) . ?
C69 O2 1.429(4) . ?
C27 H27 0.9500 . ?
C27 C28 1.377(5) . ?
C71 H71A 0.9900 . ?
C71 H71B 0.9900 . ?
C71 C70 1.532(5) . ?
O3 C76A 1.278(12) . ?
O3 C73 1.429(7) . ?
O3 C76B 1.597(15) . ?
C70 H70A 0.9900 . ?
C70 H70B 0.9900 . ?
C28 H28 0.9500 . ?
C74 H74A 0.9900 . ?
C74 H74B 0.9900 . ?
C74 C75 1.497(6) . ?
C74 C73 1.499(6) . ?
C65 H65A 0.9900 . ?
C65 H65B 0.9900 . ?
C65 C66 1.493(6) . ?
C66 H66A 0.9900 . ?
C66 H66B 0.9900 . ?
C66 C67 1.502(8) . ?
C67 H67A 0.9900 . ?
C67 H67B 0.9900 . ?
C67 C68 1.509(7) . ?
C75 H75A 0.9900 . ?
C75 H75B 0.9900 . ?
C75 H75C 0.9900 . ?
C75 H75D 0.9900 . ?
C75 C76A 1.545(14) . ?
C75 C76B 1.365(11) . ?
C68 H68A 0.9900 . ?
C68 H68B 0.9900 . ?
C76A H76A 0.9900 . ?
C76A H76B 0.9900 . ?
C73 H73A 0.9900 . ?
C73 H73B 0.9900 . ?
C76B H76C 0.9900 . ?
C76B H76D 0.9900 . ?

loop_
_geom_torsion_atom_site_label_1
_geom_torsion_atom_site_label_2
_geom_torsion_atom_site_label_3
_geom_torsion_atom_site_label_4
_geom_torsion
_geom_torsion_site_symmetry_1
_geom_torsion_site_symmetry_2
_geom_torsion_site_symmetry_3
_geom_torsion_site_symmetry_4
_geom_torsion_publ_flag
Ru2 N3 C63 C64 -52.4(2) . . . . ?
Ru2 N3 C33 C34 60.2(3) . . . . ?
Ru2 N3 C33 C39 -60.8(3) . . . . ?
Ru2 N4 C48 C54 -69.6(3) . . . . ?
Ru2 N4 C48 C49 52.7(3) . . . . ?
Ru2 N4 C64 C63 53.0(2) . . . . ?
Ru2 C52 C51 C50 106.0(3) . . . . ?
Ru2 C52 C53 C54 -42.4(4) . . . . ?
Ru2 C52 C53 C59 138.6(2) . . . . ?
Ru2 C51 C50 C49 43.2(3) . . . . ?
Ru2 C51 C50 C58 -134.0(2) . . . . ?
Ru2 C37 C36 C35 110.7(3) . . . . ?
Ru2 C37 C38 C39 -39.3(4) . . . . ?
Ru2 C37 C38 C44 141.0(2) . . . . ?
Ru2 C36 C35 C34 37.8(4) . . . . ?
Ru2 C36 C35 C43 -139.5(2) . . . . ?
Ru2 C63 C64 N4 -50.0(2) . . . . ?
Ru1 N3 C63 Ru2 73.38(12) . . . . ?
Ru1 N3 C63 C64 21.0(3) . . . . ?
Ru1 N3 C33 C34 -41.6(4) . . . . ?
Ru1 N3 C33 C39 -162.6(2) . . . . ?
Ru1 N1 C1 C7 68.8(3) . . . . ?
Ru1 N1 C1 C2 -55.2(3) . . . . ?
Ru1 N1 C31 C32 49.2(3) . . . . ?
Ru1 N2 C16 C22 -177.40(19) . . . . ?
Ru1 N2 C16 C17 -51.8(3) . . . . ?
Ru1 N2 C32 C31 25.6(3) . . . . ?
Ru1 N4 C48 C54 31.6(4) . . . . ?
Ru1 N4 C48 C49 153.9(2) . . . . ?
Ru1 N4 C64 Ru2 -73.03(12) . . . . ?
Ru1 N4 C64 C63 -20.0(3) . . . . ?
Ru1 C5 C4 C3 -110.8(3) . . . . ?
Ru1 C4 C3 C11 132.8(2) . . . . ?
Ru1 C4 C3 C2 -45.7(4) . . . . ?
N3 C63 C64 Ru2 49.6(2) . . . . ?
N3 C63 C64 N4 -0.3(4) . . . . ?
N2 C16 C17 C23 124.0(3) . . . . ?
N2 C16 C17 C18 -61.7(4) . . . . ?
N2 C32 C31 N1 -50.2(3) . . . . ?
O1 C65 C66 C67 36.2(5) . . . . ?
C52 C51 C50 C49 -38.4(4) . . . . ?
C52 C51 C50 C58 144.5(3) . . . . ?
C52 C53 C59 C60 176.5(3) . . . . ?
C51 C52 C53 C54 41.0(4) . . . . ?
C51 C52 C53 C59 -138.0(3) . . . . ?
C51 C50 C58 C57 177.5(3) . . . . ?
C6 C5 C4 Ru1 112.4(3) . . . . ?
C6 C5 C4 C3 1.6(5) . . . . ?
C6 C7 C15 C14 0.3(5) . . . . ?
C6 C7 C1 N1 -54.9(3) . . . . ?
C6 C7 C1 C2 70.3(3) . . . . ?
C6 C12 C13 C14 -0.7(5) . . . . ?
C5 C6 C7 C15 177.3(3) . . . . ?
C5 C6 C7 C1 -5.1(4) . . . . ?
C5 C6 C12 C13 -177.0(3) . . . . ?
C5 C4 C3 C11 -144.1(3) . . . . ?
C5 C4 C3 C2 37.4(4) . . . . ?
C7 C6 C5 Ru1 49.7(4) . . . . ?
C7 C6 C5 C4 -36.7(4) . . . . ?
C7 C6 C12 C13 2.9(4) . . . . ?
C7 C15 C14 C13 1.9(5) . . . . ?
C37 C36 C35 C34 -45.3(4) . . . . ?
C37 C36 C35 C43 137.3(3) . . . . ?
C37 C38 C44 C45 180.0(3) . . . . ?
C54 C62 C61 C60 -0.2(5) . . . . ?
C54 C53 C59 C60 -2.6(4) . . . . ?
C34 C40 C41 C42 -2.6(5) . . . . ?
C34 C35 C43 C42 -1.8(4) . . . . ?
C62 C54 C53 C52 -174.5(3) . . . . ?
C62 C54 C53 C59 4.5(4) . . . . ?
C62 C54 C48 N4 -126.4(3) . . . . ?
C62 C54 C48 C49 108.6(3) . . . . ?
C62 C61 C60 C59 2.1(5) . . . . ?
C15 C7 C1 N1 122.7(3) . . . . ?
C15 C7 C1 C2 -112.0(3) . . . . ?
C15 C14 C13 C12 -1.7(5) . . . . ?
C40 C34 C33 N3 122.5(3) . . . . ?
C40 C34 C33 C39 -112.6(3) . . . . ?
C40 C34 C35 C36 -176.9(3) . . . . ?
C40 C34 C35 C43 0.5(4) . . . . ?
C11 C10 C9 C8 1.3(5) . . . . ?
C11 C3 C2 C1 -179.4(3) . . . . ?
C11 C3 C2 C8 1.5(4) . . . . ?
C36 C37 C38 C39 43.4(4) . . . . ?
C36 C37 C38 C44 -136.2(3) . . . . ?
C36 C35 C43 C42 175.7(3) . . . . ?
C4 C3 C2 C1 -0.8(4) . . . . ?
C4 C3 C2 C8 -180.0(3) . . . . ?
C55 C49 C50 C51 -177.4(3) . . . . ?
C55 C49 C50 C58 -0.3(4) . . . . ?
C55 C49 C48 N4 123.0(3) . . . . ?
C55 C49 C48 C54 -114.1(3) . . . . ?
C49 C55 C56 C57 -0.2(5) . . . . ?
C49 C50 C58 C57 0.2(4) . . . . ?
C12 C6 C5 Ru1 -130.3(2) . . . . ?
C12 C6 C5 C4 143.2(3) . . . . ?
C12 C6 C7 C15 -2.7(4) . . . . ?
C12 C6 C7 C1 175.0(3) . . . . ?
C53 C52 C51 Ru2 -111.6(3) . . . . ?
C53 C52 C51 C50 -5.5(4) . . . . ?
C53 C54 C62 C61 -3.2(4) . . . . ?
C53 C54 C48 N4 53.9(3) . . . . ?
C53 C54 C48 C49 -71.0(3) . . . . ?
C63 N3 C33 C34 146.5(3) . . . . ?
C63 N3 C33 C39 25.4(3) . . . . ?
C39 C47 C46 C45 0.9(5) . . . . ?
C39 C38 C44 C45 0.3(5) . . . . ?
C22 C16 C17 C23 -109.1(3) . . . . ?
C22 C16 C17 C18 65.1(4) . . . . ?
C22 C30 C29 C28 -1.3(5) . . . . ?
C22 C21 C27 C28 -1.8(5) . . . . ?
C33 N3 C63 Ru2 -112.9(2) . . . . ?
C33 N3 C63 C64 -165.3(3) . . . . ?
C33 C34 C40 C41 179.7(3) . . . . ?
C33 C34 C35 C36 5.1(4) . . . . ?
C33 C34 C35 C43 -177.4(3) . . . . ?
C33 C39 C47 C46 -179.0(3) . . . . ?
C33 C39 C38 C37 -1.3(4) . . . . ?
C33 C39 C38 C44 178.3(3) . . . . ?
C56 C55 C49 C50 0.3(4) . . . . ?
C56 C55 C49 C48 178.4(3) . . . . ?
C56 C57 C58 C50 -0.1(5) . . . . ?
C50 C49 C48 N4 -58.9(4) . . . . ?
C50 C49 C48 C54 63.9(3) . . . . ?
C61 C60 C59 C53 -0.7(5) . . . . ?
C10 C11 C3 C4 -177.2(3) . . . . ?
C10 C11 C3 C2 1.4(4) . . . . ?
C3 C11 C10 C9 -2.8(5) . . . . ?
C3 C2 C1 N1 54.9(4) . . . . ?
C3 C2 C1 C7 -67.1(3) . . . . ?
C3 C2 C8 C9 -3.0(5) . . . . ?
C48 N4 C64 Ru2 113.5(2) . . . . ?
C48 N4 C64 C63 166.5(3) . . . . ?
C48 C54 C62 C61 177.1(3) . . . . ?
C48 C54 C53 C52 5.2(4) . . . . ?
C48 C54 C53 C59 -175.8(3) . . . . ?
C48 C49 C50 C51 4.5(4) . . . . ?
C48 C49 C50 C58 -178.4(3) . . . . ?
C35 C34 C40 C41 1.7(4) . . . . ?
C35 C34 C33 N3 -59.6(4) . . . . ?
C35 C34 C33 C39 65.3(3) . . . . ?
C16 N2 C32 C31 162.5(2) . . . . ?
C16 C22 C30 C29 179.1(3) . . . . ?
C16 C22 C21 C20 3.9(5) . . . . ?
C16 C22 C21 C27 -177.5(3) . . . . ?
C16 C17 C23 C24 175.0(3) . . . . ?
C16 C17 C18 C19 -3.3(5) . . . . ?
C16 C17 C18 C26 -178.0(3) . . . . ?
C43 C42 C41 C40 1.2(4) . . . . ?
C41 C42 C43 C35 1.0(4) . . . . ?
C19 C20 C21 C22 34.2(5) . . . . ?
C19 C20 C21 C27 -144.3(3) . . . . ?
C17 C23 C24 C25 1.7(5) . . . . ?
C2 C8 C9 C10 1.6(5) . . . . ?
C32 N2 C16 C22 53.0(3) . . . . ?
C32 N2 C16 C17 178.6(2) . . . . ?
C1 N1 C31 C32 -85.5(3) . . . . ?
C1 C7 C15 C14 -177.3(3) . . . . ?
C1 C2 C8 C9 177.8(3) . . . . ?
C23 C17 C18 C19 170.9(3) . . . . ?
C23 C17 C18 C26 -3.8(4) . . . . ?
C58 C57 C56 C55 0.1(5) . . . . ?
C8 C2 C1 N1 -126.0(3) . . . . ?
C8 C2 C1 C7 112.1(3) . . . . ?
C31 N1 C1 C7 -162.3(2) . . . . ?
C31 N1 C1 C2 73.7(3) . . . . ?
C47 C39 C33 N3 -125.5(3) . . . . ?
C47 C39 C33 C34 110.6(3) . . . . ?
C47 C39 C38 C37 -179.0(3) . . . . ?
C47 C39 C38 C44 0.6(4) . . . . ?
C47 C46 C45 C44 0.0(5) . . . . ?
C38 C37 C36 Ru2 -110.6(3) . . . . ?
C38 C37 C36 C35 0.1(4) . . . . ?
C38 C39 C33 N3 56.8(4) . . . . ?
C38 C39 C33 C34 -67.1(3) . . . . ?
C38 C39 C47 C46 -1.2(4) . . . . ?
C38 C44 C45 C46 -0.6(5) . . . . ?
C20 C19 C18 C17 -37.2(5) . . . . ?
C20 C19 C18 C26 137.6(3) . . . . ?
C20 C21 C27 C28 176.9(3) . . . . ?
C26 C25 C24 C23 -0.7(5) . . . . ?
C30 C22 C16 N2 -113.6(3) . . . . ?
C30 C22 C16 C17 117.7(3) . . . . ?
C30 C22 C21 C20 -178.3(3) . . . . ?
C30 C22 C21 C27 0.3(4) . . . . ?
C30 C29 C28 C27 -0.2(5) . . . . ?
C18 C19 C20 C21 2.1(5) . . . . ?
C18 C17 C23 C24 0.6(5) . . . . ?
C18 C26 C25 C24 -2.6(5) . . . . ?
C21 C22 C16 N2 64.2(4) . . . . ?
C21 C22 C16 C17 -64.5(4) . . . . ?
C21 C22 C30 C29 1.2(5) . . . . ?
C21 C27 C28 C29 1.7(5) . . . . ?
C64 N4 C48 C54 -156.8(2) . . . . ?
C64 N4 C48 C49 -34.4(3) . . . . ?
C25 C26 C18 C19 -170.2(3) . . . . ?
C25 C26 C18 C17 4.9(5) . . . . ?
C72 C71 C70 C69 -22.7(4) . . . . ?
C71 C72 O2 C69 21.3(4) . . . . ?
C70 C69 O2 C72 -36.2(4) . . . . ?
C74 C75 C76A O3 30.8(14) . . . . ?
C74 C75 C76B O3 -12.7(12) . . . . ?
C65 O1 C68 C67 24.8(6) . . . . ?
C65 C66 C67 C68 -20.5(6) . . . . ?
C66 C67 C68 O1 -1.7(7) . . . . ?
C75 C74 C73 O3 -17.8(6) . . . . ?
C68 O1 C65 C66 -38.6(5) . . . . ?
C76A O3 C73 C74 37.8(10) . . . . ?
C73 O3 C76A C75 -43.2(13) . . . . ?
C73 O3 C76B C75 0.8(11) . . . . ?
C73 C74 C75 C76A -5.2(8) . . . . ?
C73 C74 C75 C76B 20.0(10) . . . . ?
O2 C72 C71 C70 1.9(4) . . . . ?
O2 C69 C70 C71 36.2(4) . . . . ?
C76B O3 C73 C74 10.9(8) . . . . ?
